data_7238996
loop_
_publ_author_name
'Basavaiah, Deevi'
'Kumar, Katta Santosh'
'Aravindu, Kunche'
'Lingaiah, Balthu'

_publ_section_title
;
 The Baylis--Hillman acetates in organic synthesis: development of a
 facile strategy for synthesis of functionalized unsaturated benzo-fused
 macrocyclic ethers and [n] metacyclophanes
;
_journal_issue 25
_journal_name_full 'RSC Advances'
_journal_page_first 9629
_journal_paper_doi 10.1039/c3ra40926k
_journal_volume 3
_journal_year 2013
_chemical_formula_moiety 'C23 H26 O5'
_chemical_formula_sum 'C23 H26 O5'
_chemical_formula_weight 382.44
_chemical_melting_point 419(2)
_chemical_name_common macrocycle
_chemical_name_systematic
;
(4E,15E)-10,10-Dimethyl-2,7-dioxa-15-methoxycarbonyltricyclo
[15.4.0.08,13]henicosane-1(17),4,8(13),15,18,20-hexaen-12-one
;
_space_group_IT_number 14
_space_group_name_Hall '-P 2ybc'
_space_group_name_H-M_alt 'P 1 21/c 1'
_symmetry_cell_setting monoclinic
_symmetry_space_group_name_H-M 'P 1 21/c 1'
_atom_sites_solution_hydrogens geom
_atom_sites_solution_primary direct
_atom_sites_solution_secondary difmap
_audit_creation_method SHELXL-97
_cell_angle_alpha 90.00
_cell_angle_beta 95.2200(10)
_cell_angle_gamma 90.00
_cell_formula_units_Z 4
_cell_length_a 12.6354(9)
_cell_length_b 10.1017(7)
_cell_length_c 15.6517(11)
_cell_measurement_reflns_used 2578
_cell_measurement_temperature 298(2)
_cell_measurement_theta_max 22.68
_cell_measurement_theta_min 2.40
_cell_volume 1989.5(2)
_computing_cell_refinement 'Bruker SMART'
_computing_data_collection 'Bruker SMART'
_computing_data_reduction 'Bruker SAINT'
_computing_molecular_graphics 'Bruker SHELXTL'
_computing_publication_material 'Bruker SHELXTL'
_computing_structure_refinement 'SHELXL-97 (Sheldrick, 1997)'
_computing_structure_solution 'SHELXS-97 (Sheldrick, 1990)'
_diffrn_ambient_temperature 298(2)
_diffrn_measured_fraction_theta_full 0.994
_diffrn_measured_fraction_theta_max 0.994
_diffrn_measurement_device_type 'CCD area detector'
_diffrn_measurement_method 'phi and omega scans'
_diffrn_radiation_monochromator graphite
_diffrn_radiation_source 'fine-focus sealed tube'
_diffrn_radiation_type MoK\a
_diffrn_radiation_wavelength 0.71073
_diffrn_reflns_av_R_equivalents 0.0562
_diffrn_reflns_av_sigmaI/netI 0.0536
_diffrn_reflns_limit_h_max 15
_diffrn_reflns_limit_h_min -15
_diffrn_reflns_limit_k_max 12
_diffrn_reflns_limit_k_min -11
_diffrn_reflns_limit_l_max 19
_diffrn_reflns_limit_l_min -19
_diffrn_reflns_number 14897
_diffrn_reflns_theta_full 25.94
_diffrn_reflns_theta_max 25.94
_diffrn_reflns_theta_min 1.62
_exptl_absorpt_coefficient_mu 0.089
_exptl_absorpt_correction_T_max 0.5177
_exptl_absorpt_correction_T_min 0.3124
_exptl_absorpt_correction_type empirical
_exptl_absorpt_process_details 'SADABS, Sheldrick 1996'
_exptl_crystal_colour colorless
_exptl_crystal_density_diffrn 1.277
_exptl_crystal_density_method 'not measured'
_exptl_crystal_description block
_exptl_crystal_F_000 816
_exptl_crystal_size_max .20
_exptl_crystal_size_mid .18
_exptl_crystal_size_min .10
_refine_diff_density_max 0.418
_refine_diff_density_min -0.191
_refine_diff_density_rms 0.045
_refine_ls_extinction_method none
_refine_ls_goodness_of_fit_ref 1.289
_refine_ls_hydrogen_treatment constr
_refine_ls_matrix_type full
_refine_ls_number_parameters 256
_refine_ls_number_reflns 3866
_refine_ls_number_restraints 0
_refine_ls_restrained_S_all 1.289
_refine_ls_R_factor_all 0.1257
_refine_ls_R_factor_gt 0.0975
_refine_ls_shift/su_max 0.000
_refine_ls_shift/su_mean 0.000
_refine_ls_structure_factor_coef Fsqd
_refine_ls_weighting_details 'calc w=1/[\s^2^(Fo^2^)+(0.0579P)^2^+1.0166P] where P=(Fo^2^+2Fc^2^)/3'
_refine_ls_weighting_scheme calc
_refine_ls_wR_factor_gt 0.1821
_refine_ls_wR_factor_ref 0.1945
_reflns_number_gt 3054
_reflns_number_total 3866
_reflns_threshold_expression >2sigma(I)
_cod_data_source_file c3ra40926k.txt
_cod_data_source_block 6a
_cod_depositor_comments
;
The following automatic conversions were performed:

data item '_symmetry_cell_setting' value 'Monoclinic' was changed to
'monoclinic' in accordance with the
/home/saulius/struct/COD-crude-data/automatic-downloads/DataCite-retrospective/RSC/depositions/lib/dictionaries/cif_core.dic
dictionary named 'cif_core.dic' version 2.4.2 last updated on
2011-04-26.

Automatic conversion script
Id: cif_fix_values 6909 2019-04-08 15:41:33Z antanas 
;
_cod_original_sg_symbol_H-M 'P2(1)/c '
_cod_database_code 7238996

loop_
_symmetry_equiv_pos_as_xyz
'x, y, z'
'-x, y+1/2, -z+1/2'
'-x, -y, -z'
'x, -y-1/2, z-1/2'

loop_
_atom_site_label
_atom_site_type_symbol
_atom_site_fract_x
_atom_site_fract_y
_atom_site_fract_z
_atom_site_U_iso_or_equiv
_atom_site_adp_type
_atom_site_occupancy
_atom_site_symmetry_multiplicity
_atom_site_calc_flag
_atom_site_refinement_flags
O2 O 0.19473(18) 0.1986(2) 0.71689(13) 0.0468(7) Uani 1 1 d .
C10 C 0.2842(3) 0.1991(3) 0.59745(19) 0.0345(8) Uani 1 1 d .
O1 O -0.1150(2) 0.4171(2) 0.70873(15) 0.0534(7) Uani 1 1 d .
C15 C 0.2867(2) 0.1757(3) 0.68239(19) 0.0325(7) Uani 1 1 d .
O3 O 0.3777(2) 0.1759(3) 0.47512(16) 0.0689(9) Uani 1 1 d .
O5 O 0.2852(2) 0.4770(3) 0.52066(17) 0.0627(8) Uani 1 1 d .
C11 C 0.3779(3) 0.1678(3) 0.5531(2) 0.0418(8) Uani 1 1 d .
C7 C 0.0389(3) 0.3953(3) 0.5899(2) 0.0392(8) Uani 1 1 d .
H7 H 0.0238 0.4819 0.6048 0.047 Uiso 1 1 calc R
C6 C -0.0496(3) 0.3015(3) 0.5907(2) 0.0397(8) Uani 1 1 d .
C8 C 0.1378(3) 0.3732(3) 0.57074(19) 0.0357(8) Uani 1 1 d .
O4 O 0.2016(2) 0.5865(3) 0.6180(2) 0.0722(9) Uani 1 1 d .
C9 C 0.1834(3) 0.2417(3) 0.5461(2) 0.0387(8) Uani 1 1 d .
H9A H 0.1300 0.1740 0.5514 0.046 Uiso 1 1 calc R
H9B H 0.1970 0.2459 0.4861 0.046 Uiso 1 1 calc R
C14 C 0.3784(3) 0.1195(3) 0.7369(2) 0.0406(8) Uani 1 1 d .
H14A H 0.3521 0.0613 0.7795 0.049 Uiso 1 1 calc R
H14B H 0.4172 0.1909 0.7670 0.049 Uiso 1 1 calc R
C16 C 0.1906(3) 0.2185(4) 0.8073(2) 0.0478(9) Uani 1 1 d .
H16A H 0.2350 0.2925 0.8275 0.057 Uiso 1 1 calc R
H16B H 0.2137 0.1398 0.8392 0.057 Uiso 1 1 calc R
C12 C 0.4766(3) 0.1261(4) 0.6072(2) 0.0452(9) Uani 1 1 d .
H12A H 0.5154 0.2047 0.6272 0.054 Uiso 1 1 calc R
H12B H 0.5215 0.0762 0.5719 0.054 Uiso 1 1 calc R
C20 C 0.2099(3) 0.4900(4) 0.5747(2) 0.0457(9) Uani 1 1 d .
C13 C 0.4542(3) 0.0419(3) 0.6848(2) 0.0384(8) Uani 1 1 d .
C1 C -0.1211(3) 0.3099(4) 0.6537(2) 0.0432(9) Uani 1 1 d .
C2 C -0.2003(3) 0.2181(4) 0.6581(3) 0.0562(11) Uani 1 1 d .
H2 H -0.2452 0.2236 0.7018 0.067 Uiso 1 1 calc R
C5 C -0.0684(3) 0.2025(4) 0.5293(2) 0.0471(9) Uani 1 1 d .
H5 H -0.0252 0.1973 0.4844 0.057 Uiso 1 1 calc R
C17 C 0.0763(3) 0.2470(4) 0.8163(2) 0.0564(11) Uani 1 1 d .
H17 H 0.0335 0.1775 0.8315 0.068 Uiso 1 1 calc R
C4 C -0.1490(3) 0.1124(4) 0.5332(3) 0.0547(10) Uani 1 1 d .
H4 H -0.1596 0.0473 0.4913 0.066 Uiso 1 1 calc R
C19 C -0.0814(3) 0.3876(4) 0.7974(2) 0.0622(12) Uani 1 1 d .
H19A H -0.1193 0.3108 0.8160 0.075 Uiso 1 1 calc R
H19B H -0.0965 0.4620 0.8335 0.075 Uiso 1 1 calc R
C3 C -0.2140(3) 0.1181(4) 0.5988(3) 0.0589(11) Uani 1 1 d .
H3 H -0.2668 0.0549 0.6030 0.071 Uiso 1 1 calc R
C22 C 0.5580(3) 0.0132(4) 0.7405(3) 0.0580(11) Uani 1 1 d .
H22A H 0.5907 0.0952 0.7594 0.087 Uiso 1 1 calc R
H22B H 0.6054 -0.0352 0.7075 0.087 Uiso 1 1 calc R
H22C H 0.5428 -0.0383 0.7895 0.087 Uiso 1 1 calc R
C18 C 0.0336(4) 0.3610(5) 0.8045(2) 0.0647(12) Uani 1 1 d .
H18 H 0.0788 0.4329 0.8000 0.078 Uiso 1 1 calc R
C23 C 0.4048(3) -0.0895(4) 0.6547(3) 0.0550(10) Uani 1 1 d .
H23A H 0.3891 -0.1409 0.7037 0.083 Uiso 1 1 calc R
H23B H 0.4538 -0.1373 0.6228 0.083 Uiso 1 1 calc R
H23C H 0.3404 -0.0733 0.6188 0.083 Uiso 1 1 calc R
C21 C 0.3561(4) 0.5870(5) 0.5146(3) 0.0818(15) Uani 1 1 d .
H21A H 0.3157 0.6657 0.5006 0.123 Uiso 1 1 calc R
H21B H 0.4025 0.5698 0.4705 0.123 Uiso 1 1 calc R
H21C H 0.3976 0.5990 0.5685 0.123 Uiso 1 1 calc R

loop_
_atom_site_aniso_label
_atom_site_aniso_U_11
_atom_site_aniso_U_22
_atom_site_aniso_U_33
_atom_site_aniso_U_23
_atom_site_aniso_U_13
_atom_site_aniso_U_12
O2 0.0470(14) 0.0654(17) 0.0290(12) 0.0044(11) 0.0086(10) 0.0145(12)
C10 0.0390(19) 0.0317(18) 0.0329(17) -0.0016(14) 0.0030(14) 0.0035(15)
O1 0.0670(18) 0.0509(16) 0.0439(14) -0.0017(12) 0.0132(13) 0.0213(13)
C15 0.0354(18) 0.0263(17) 0.0364(18) -0.0029(13) 0.0063(14) -0.0012(14)
O3 0.0653(19) 0.107(2) 0.0367(15) 0.0074(15) 0.0187(13) 0.0316(17)
O5 0.0643(19) 0.0531(17) 0.0740(19) 0.0113(14) 0.0238(16) -0.0016(14)
C11 0.047(2) 0.039(2) 0.041(2) 0.0004(16) 0.0096(16) 0.0067(16)
C7 0.051(2) 0.0333(19) 0.0330(17) 0.0000(14) 0.0031(15) 0.0145(16)
C6 0.043(2) 0.038(2) 0.0372(18) 0.0014(15) 0.0025(15) 0.0155(16)
C8 0.046(2) 0.0357(19) 0.0248(16) 0.0038(14) 0.0018(14) 0.0097(16)
O4 0.080(2) 0.0516(18) 0.086(2) -0.0143(16) 0.0130(17) -0.0047(16)
C9 0.046(2) 0.043(2) 0.0277(16) -0.0025(14) 0.0042(15) 0.0067(16)
C14 0.045(2) 0.041(2) 0.0342(18) 0.0009(15) -0.0050(15) 0.0039(16)
C16 0.053(2) 0.061(3) 0.0294(18) -0.0054(17) 0.0061(16) 0.0027(19)
C12 0.0338(19) 0.054(2) 0.049(2) 0.0023(17) 0.0110(16) 0.0016(17)
C20 0.054(2) 0.041(2) 0.041(2) 0.0097(17) -0.0008(17) 0.0115(18)
C13 0.0326(18) 0.037(2) 0.0445(19) 0.0002(15) 0.0000(15) 0.0013(15)
C1 0.041(2) 0.047(2) 0.042(2) 0.0051(17) 0.0037(16) 0.0179(17)
C2 0.047(2) 0.065(3) 0.058(2) 0.004(2) 0.0133(19) 0.011(2)
C5 0.044(2) 0.061(3) 0.0366(19) -0.0055(17) 0.0020(16) 0.0114(19)
C17 0.082(3) 0.052(3) 0.038(2) -0.0001(18) 0.019(2) 0.001(2)
C4 0.051(2) 0.051(2) 0.060(2) -0.0079(19) -0.006(2) 0.006(2)
C19 0.075(3) 0.067(3) 0.046(2) -0.005(2) 0.011(2) 0.025(2)
C3 0.043(2) 0.062(3) 0.071(3) 0.007(2) 0.001(2) 0.001(2)
C22 0.042(2) 0.060(3) 0.070(3) 0.010(2) -0.006(2) 0.0043(19)
C18 0.088(3) 0.056(3) 0.049(2) -0.010(2) 0.004(2) 0.003(2)
C23 0.051(2) 0.044(2) 0.070(3) -0.0039(19) 0.001(2) 0.0048(18)
C21 0.073(3) 0.074(3) 0.100(4) 0.029(3) 0.018(3) -0.011(3)

loop_
_atom_type_symbol
_atom_type_description
_atom_type_scat_dispersion_real
_atom_type_scat_dispersion_imag
_atom_type_scat_source
C C 0.0033 0.0016 'International Tables Vol C Tables 4.2.6.8 and 6.1.1.4'
H H 0.0000 0.0000 'International Tables Vol C Tables 4.2.6.8 and 6.1.1.4'
O O 0.0106 0.0060 'International Tables Vol C Tables 4.2.6.8 and 6.1.1.4'

loop_
_geom_angle_atom_site_label_1
_geom_angle_atom_site_label_2
_geom_angle_atom_site_label_3
_geom_angle
C15 O2 C16 122.0(3)
C15 C10 C11 118.9(3)
C15 C10 C9 121.3(3)
C11 C10 C9 119.4(3)
C1 O1 C19 115.6(3)
O2 C15 C10 114.9(3)
O2 C15 C14 119.5(3)
C10 C15 C14 125.5(3)
C20 O5 C21 116.8(3)
O3 C11 C10 122.1(3)
O3 C11 C12 120.5(3)
C10 C11 C12 117.4(3)
C8 C7 C6 128.7(3)
C5 C6 C1 116.6(3)
C5 C6 C7 122.8(3)
C1 C6 C7 120.5(3)
C7 C8 C20 116.2(3)
C7 C8 C9 126.4(3)
C20 C8 C9 117.5(3)
C10 C9 C8 116.0(3)
C15 C14 C13 112.5(3)
O2 C16 C17 104.1(3)
C11 C12 C13 113.5(3)
O4 C20 O5 122.9(4)
O4 C20 C8 125.8(3)
O5 C20 C8 111.3(3)
C23 C13 C14 110.7(3)
C23 C13 C12 109.9(3)
C14 C13 C12 108.0(3)
C23 C13 C22 108.4(3)
C14 C13 C22 109.8(3)
C12 C13 C22 110.2(3)
C2 C1 O1 119.9(3)
C2 C1 C6 121.0(3)
O1 C1 C6 119.0(3)
C1 C2 C3 120.9(4)
C4 C5 C6 121.9(3)
C18 C17 C16 124.0(4)
C5 C4 C3 120.2(4)
O1 C19 C18 108.2(3)
C2 C3 C4 119.3(4)
C17 C18 C19 125.2(5)

loop_
_geom_bond_atom_site_label_1
_geom_bond_atom_site_label_2
_geom_bond_distance
O2 C15 1.346(4)
O2 C16 1.434(4)
C10 C15 1.348(4)
C10 C11 1.460(4)
C10 C9 1.506(4)
O1 C1 1.381(4)
O1 C19 1.445(4)
C15 C14 1.487(4)
O3 C11 1.224(4)
O5 C20 1.335(4)
O5 C21 1.436(5)
C11 C12 1.502(5)
C7 C8 1.331(4)
C7 C6 1.466(5)
C6 C5 1.392(5)
C6 C1 1.400(5)
C8 C20 1.489(5)
C8 C9 1.511(4)
O4 C20 1.197(4)
C14 C13 1.529(4)
C16 C17 1.491(5)
C12 C13 1.530(5)
C13 C23 1.523(5)
C13 C22 1.535(5)
C1 C2 1.370(5)
C2 C3 1.371(5)
C5 C4 1.371(5)
C17 C18 1.278(5)
C4 C3 1.373(5)
C19 C18 1.472(6)
